data_4119698
loop_
_publ_author_name
'Xiao-Li Pei'
'Yang Yang'
'Zhen Lei'
'Quan-Ming Wang'

_publ_section_title
;
 Geminal Tetraauration of Acetonitrile: Hemilabile-Phosphine-Stabilized
 Au8Ag4 Cluster Compounds
;
_journal_name_full 'Journal of the American Chemical Society'
_journal_page_first 6435
_journal_page_last 6437
_journal_paper_doi 10.1021/ja402352c
_journal_volume 135
_journal_year 2013
_chemical_formula_sum 'C150 H128 Ag4 Au8 B6 Cl4 F24 N14 P8'
_chemical_formula_weight 5044.30
_chemical_name_systematic
; 
 ? 
;
_space_group_IT_number 14
_symmetry_cell_setting monoclinic
_symmetry_space_group_name_Hall '-P 2yn'
_symmetry_space_group_name_H-M 'P 1 21/n 1'
_atom_sites_solution_hydrogens geom
_atom_sites_solution_primary direct
_atom_sites_solution_secondary difmap
_audit_creation_method SHELXL-97
_cell_angle_alpha 90.00
_cell_angle_beta 113.624(5)
_cell_angle_gamma 90.00
_cell_formula_units_Z 2
_cell_length_a 16.4701(8)
_cell_length_b 26.2361(11)
_cell_length_c 20.4873(8)
_cell_measurement_temperature 100(2)
_cell_volume 8110.9(7)
_computing_structure_refinement 'SHELXL-97 (Sheldrick, 1997)'
_computing_structure_solution 'SHELXS-97 (Sheldrick, 1990)'
_diffrn_ambient_temperature 100(2)
_diffrn_measured_fraction_theta_full 0.998
_diffrn_measured_fraction_theta_max 0.850
_diffrn_measurement_device_type 'SuperNova, Dual, Cu at zero, Atlas'
_diffrn_radiation_monochromator mirror
_diffrn_radiation_source 'SuperNova (Mo) x-ray Source'
_diffrn_radiation_type MoK\a
_diffrn_radiation_wavelength 0.71073
_diffrn_reflns_av_R_equivalents 0.0466
_diffrn_reflns_av_sigmaI/netI 0.0735
_diffrn_reflns_limit_h_max 22
_diffrn_reflns_limit_h_min -20
_diffrn_reflns_limit_k_max 34
_diffrn_reflns_limit_k_min -29
_diffrn_reflns_limit_l_max 24
_diffrn_reflns_limit_l_min -25
_diffrn_reflns_number 43126
_diffrn_reflns_theta_full 26.00
_diffrn_reflns_theta_max 29.28
_diffrn_reflns_theta_min 3.35
_exptl_absorpt_coefficient_mu 7.900
_exptl_absorpt_correction_T_max 0.5366
_exptl_absorpt_correction_T_min 0.4266
_exptl_absorpt_correction_type multi-scan
_exptl_absorpt_process_details
;
CrysAlisPro, Agilent Technologies,
Version 1.171.36.24 (release 03-12-2012 CrysAlis171 .NET)
(compiled Dec  3 2012,18:21:49)
empirical absorption correction using spherical harmonics,
 implemented in SCALE3 ABSPACK scaling algorithm.
;
_exptl_crystal_colour yellow
_exptl_crystal_density_diffrn 2.065
_exptl_crystal_description block
_exptl_crystal_F_000 4760
_exptl_crystal_size_max 0.13
_exptl_crystal_size_mid 0.12
_exptl_crystal_size_min 0.09
_refine_diff_density_max 3.350
_refine_diff_density_min -1.803
_refine_diff_density_rms 0.270
_refine_ls_extinction_method none
_refine_ls_goodness_of_fit_ref 1.063
_refine_ls_hydrogen_treatment constr
_refine_ls_matrix_type full
_refine_ls_number_parameters 877
_refine_ls_number_reflns 18826
_refine_ls_number_restraints 20
_refine_ls_restrained_S_all 1.066
_refine_ls_R_factor_all 0.0899
_refine_ls_R_factor_gt 0.0501
_refine_ls_shift/su_max 0.004
_refine_ls_shift/su_mean 0.000
_refine_ls_structure_factor_coef Fsqd
_refine_ls_weighting_details 'calc w=1/[\s^2^(Fo^2^)+(0.0429P)^2^+91.1255P] where P=(Fo^2^+2Fc^2^)/3'
_refine_ls_weighting_scheme calc
_refine_ls_wR_factor_gt 0.1074
_refine_ls_wR_factor_ref 0.1292
_reflns_number_gt 13220
_reflns_number_total 18826
_reflns_threshold_expression >2sigma(I)
_cod_data_source_file ja402352c_si_002_1.cif
_cod_data_source_block p
_cod_original_cell_volume 8110.9(6)
_cod_database_code 4119698

loop_
_symmetry_equiv_pos_as_xyz
'x, y, z'
'-x+1/2, y+1/2, -z+1/2'
'-x, -y, -z'
'x-1/2, -y-1/2, z-1/2'

loop_
_atom_site_label
_atom_site_type_symbol
_atom_site_fract_x
_atom_site_fract_y
_atom_site_fract_z
_atom_site_U_iso_or_equiv
_atom_site_adp_type
_atom_site_occupancy
_atom_site_symmetry_multiplicity
_atom_site_calc_flag
_atom_site_refinement_flags
Au1 Au 0.95931(2) 0.066959(14) 0.778344(17) 0.01776(9) Uani 1 1 d .
Au2 Au 0.97366(2) 0.102729(14) 0.910871(18) 0.01916(9) Uani 1 1 d .
Au3 Au 0.80386(2) 0.065310(15) 0.888856(18) 0.01968(9) Uani 1 1 d .
Au4 Au 0.78407(2) 0.032373(14) 0.753201(17) 0.01703(9) Uani 1 1 d .
Ag1 Ag 0.92759(5) 0.09775(3) 1.03125(4) 0.02612(17) Uani 1 1 d .
Ag2 Ag 0.87272(5) -0.00588(3) 0.66307(4) 0.02562(17) Uani 1 1 d .
N1 N 0.9622(5) -0.0460(3) 0.9040(5) 0.029(2) Uani 1 1 d .
C1 C 0.9008(5) 0.0410(4) 0.8483(4) 0.018(2) Uani 1 1 d .
C2 C 0.9357(6) -0.0063(4) 0.8797(5) 0.023(2) Uani 1 1 d .
P1 P 1.02674(16) 0.09319(10) 0.70628(13) 0.0222(5) Uani 1 1 d .
P2 P 1.05522(16) 0.17068(10) 0.96967(13) 0.0231(5) Uani 1 1 d .
P3 P 0.70779(17) 0.09237(11) 0.93498(14) 0.0270(6) Uani 1 1 d .
P4 P 0.66024(15) 0.02166(10) 0.65210(12) 0.0179(5) Uani 1 1 d .
N11 N 1.0113(5) -0.0026(4) 0.6571(5) 0.033(2) Uani 1 1 d .
N21 N 0.9604(5) 0.1819(3) 1.0496(4) 0.028(2) Uani 1 1 d .
N31 N 0.8200(6) 0.0639(4) 1.0640(5) 0.036(2) Uani 1 1 d .
N41 N 0.7578(5) 0.0319(3) 0.5734(4) 0.0254(19) Uani 1 1 d .
C111 C 1.0655(6) 0.0374(4) 0.6719(5) 0.023(2) Uani 1 1 d .
C112 C 1.1465(6) 0.0376(4) 0.6649(5) 0.026(2) Uani 1 1 d .
H11A H 1.1835 0.0669 0.6768 0.032 Uiso 1 1 calc R
C113 C 1.1708(7) -0.0062(4) 0.6402(5) 0.030(2) Uani 1 1 d .
H11B H 1.2246 -0.0076 0.6336 0.036 Uiso 1 1 calc R
C114 C 1.1161(7) -0.0473(5) 0.6253(7) 0.045(3) Uani 1 1 d .
H11C H 1.1321 -0.0781 0.6090 0.055 Uiso 1 1 calc R
C115 C 1.0369(8) -0.0444(5) 0.6341(7) 0.047(3) Uani 1 1 d .
H11D H 0.9994 -0.0735 0.6231 0.056 Uiso 1 1 calc R
C121 C 1.1241(7) 0.1330(4) 0.7496(6) 0.030(2) Uani 1 1 d .
C122 C 1.1555(7) 0.1660(4) 0.7123(7) 0.041(3) Uani 1 1 d .
H12A H 1.1261 0.1686 0.6620 0.050 Uiso 1 1 calc R
C123 C 1.2306(8) 0.1955(5) 0.7493(9) 0.057(4) Uani 1 1 d .
H12B H 1.2517 0.2184 0.7238 0.068 Uiso 1 1 calc R
C124 C 1.2740(8) 0.1917(5) 0.8216(8) 0.049(4) Uani 1 1 d .
H12C H 1.3254 0.2116 0.8460 0.059 Uiso 1 1 calc R
C125 C 1.2435(8) 0.1591(5) 0.8589(7) 0.048(3) Uani 1 1 d .
H12D H 1.2740 0.1560 0.9091 0.057 Uiso 1 1 calc R
C126 C 1.1665(7) 0.1301(5) 0.8224(6) 0.038(3) Uani 1 1 d .
H12E H 1.1439 0.1084 0.8483 0.046 Uiso 1 1 calc R
C131 C 0.9568(6) 0.1277(4) 0.6284(5) 0.027(2) Uani 1 1 d .
C132 C 0.8850(7) 0.1548(4) 0.6295(5) 0.028(2) Uani 1 1 d .
H13A H 0.8704 0.1526 0.6699 0.033 Uiso 1 1 calc R
C133 C 0.8344(7) 0.1852(4) 0.5721(6) 0.034(3) Uani 1 1 d .
H13B H 0.7853 0.2037 0.5729 0.041 Uiso 1 1 calc R
C134 C 0.8560(7) 0.1883(5) 0.5137(6) 0.036(3) Uani 1 1 d .
H13C H 0.8224 0.2097 0.4749 0.043 Uiso 1 1 calc R
C135 C 0.9256(7) 0.1607(5) 0.5106(6) 0.037(3) Uani 1 1 d .
H13D H 0.9389 0.1629 0.4697 0.044 Uiso 1 1 calc R
C136 C 0.9762(6) 0.1299(4) 0.5673(5) 0.029(2) Uani 1 1 d .
H13E H 1.0236 0.1104 0.5650 0.035 Uiso 1 1 calc R
C211 C 1.0106(6) 0.2083(4) 1.0229(5) 0.024(2) Uani 1 1 d .
C212 C 1.0281(7) 0.2598(4) 1.0354(6) 0.033(3) Uani 1 1 d .
H21A H 1.0630 0.2774 1.0153 0.039 Uiso 1 1 calc R
C213 C 0.9937(7) 0.2846(4) 1.0774(6) 0.036(3) Uani 1 1 d .
H21B H 1.0051 0.3199 1.0867 0.043 Uiso 1 1 calc R
C214 C 0.9438(7) 0.2595(4) 1.1057(6) 0.037(3) Uani 1 1 d .
H21C H 0.9191 0.2766 1.1344 0.045 Uiso 1 1 calc R
C215 C 0.9298(7) 0.2076(4) 1.0913(6) 0.035(3) Uani 1 1 d .
H21D H 0.8966 0.1894 1.1124 0.042 Uiso 1 1 calc R
C221 C 1.1660(6) 0.1527(4) 1.0297(5) 0.022(2) Uani 1 1 d .
C222 C 1.2214(7) 0.1833(4) 1.0865(6) 0.036(3) Uani 1 1 d .
H22A H 1.2004 0.2150 1.0959 0.043 Uiso 1 1 calc R
C223 C 1.3052(7) 0.1675(5) 1.1278(6) 0.043(3) Uani 1 1 d .
H22B H 1.3417 0.1886 1.1659 0.051 Uiso 1 1 calc R
C224 C 1.3389(8) 0.1218(5) 1.1160(6) 0.049(3) Uani 1 1 d .
H22C H 1.3976 0.1116 1.1455 0.059 Uiso 1 1 calc R
C225 C 1.2851(8) 0.0911(5) 1.0602(6) 0.050(3) Uani 1 1 d .
H22D H 1.3070 0.0596 1.0512 0.060 Uiso 1 1 calc R
C226 C 1.1991(8) 0.1066(5) 1.0173(6) 0.041(3) Uani 1 1 d .
H22E H 1.1626 0.0854 0.9793 0.049 Uiso 1 1 calc R
C231 C 1.0629(6) 0.2153(4) 0.9050(5) 0.024(2) Uani 1 1 d .
C232 C 0.9936(6) 0.2161(4) 0.8386(5) 0.028(2) Uani 1 1 d .
H23A H 0.9440 0.1944 0.8292 0.033 Uiso 1 1 calc R
C233 C 0.9956(7) 0.2479(4) 0.7857(6) 0.031(2) Uani 1 1 d .
H23B H 0.9482 0.2479 0.7399 0.038 Uiso 1 1 calc R
C234 C 1.0679(7) 0.2800(4) 0.8000(6) 0.035(3) Uani 1 1 d .
H23C H 1.0699 0.3021 0.7639 0.042 Uiso 1 1 calc R
C235 C 1.1356(7) 0.2800(5) 0.8654(6) 0.039(3) Uani 1 1 d .
H23D H 1.1842 0.3026 0.8752 0.047 Uiso 1 1 calc R
C236 C 1.1345(7) 0.2473(4) 0.9180(6) 0.032(2) Uani 1 1 d .
H23E H 1.1830 0.2467 0.9632 0.038 Uiso 1 1 calc R
C311 C 0.7343(8) 0.0625(5) 1.0216(6) 0.038(3) Uani 1 1 d .
C312 C 0.6700(9) 0.0423(7) 1.0406(8) 0.069(5) Uani 1 1 d .
H31A H 0.6093 0.0427 1.0089 0.083 Uiso 1 1 calc R
C313 C 0.6979(11) 0.0213(10) 1.1086(8) 0.114(9) Uani 1 1 d .
H31B H 0.6560 0.0063 1.1240 0.137 Uiso 1 1 calc R
C314 C 0.7865(11) 0.0222(9) 1.1534(8) 0.101(8) Uani 1 1 d .
H31C H 0.8066 0.0079 1.1998 0.121 Uiso 1 1 calc R
C315 C 0.8452(9) 0.0443(6) 1.1296(7) 0.055(4) Uani 1 1 d .
H31D H 0.9061 0.0457 1.1609 0.066 Uiso 1 1 calc R
C321 C 0.5923(7) 0.0759(5) 0.8825(5) 0.035(3) Uani 1 1 d .
C322 C 0.5237(7) 0.1059(5) 0.8811(7) 0.042(3) Uani 1 1 d .
H32A H 0.5356 0.1369 0.9072 0.051 Uiso 1 1 calc R
C323 C 0.4363(8) 0.0911(6) 0.8415(8) 0.051(3) Uani 1 1 d .
H32B H 0.3885 0.1113 0.8417 0.061 Uiso 1 1 calc R
C324 C 0.4198(8) 0.0469(6) 0.8021(6) 0.047(3) Uani 1 1 d .
H32C H 0.3603 0.0370 0.7745 0.056 Uiso 1 1 calc R
C325 C 0.4888(7) 0.0164(5) 0.8019(6) 0.041(3) Uani 1 1 d .
H32D H 0.4767 -0.0143 0.7752 0.049 Uiso 1 1 calc R
C326 C 0.5750(7) 0.0313(5) 0.8408(5) 0.033(3) Uani 1 1 d .
H32E H 0.6226 0.0116 0.8395 0.040 Uiso 1 1 calc R
C331 C 0.7170(7) 0.1611(5) 0.9510(7) 0.044(3) Uani 1 1 d .
C332 C 0.7460(8) 0.1897(5) 0.9063(7) 0.048(3) Uani 1 1 d .
H33A H 0.7603 0.1733 0.8709 0.058 Uiso 1 1 calc R
C333 C 0.7534(9) 0.2427(6) 0.9146(8) 0.060(4) Uani 1 1 d .
H33B H 0.7747 0.2629 0.8863 0.071 Uiso 1 1 calc R
C334 C 0.7294(10) 0.2642(7) 0.9641(10) 0.072(5) Uani 1 1 d .
H33C H 0.7329 0.3003 0.9683 0.086 Uiso 1 1 calc R
C335 C 0.7016(10) 0.2394(6) 1.0065(10) 0.072(5) Uani 1 1 d .
H33D H 0.6873 0.2571 1.0409 0.086 Uiso 1 1 calc R
C336 C 0.6930(10) 0.1840(7) 1.0001(9) 0.071(5) Uani 1 1 d .
H33E H 0.6714 0.1648 1.0291 0.086 Uiso 1 1 calc R
C411 C 0.6776(6) 0.0447(4) 0.5740(5) 0.019(2) Uani 1 1 d .
C412 C 0.6169(6) 0.0739(4) 0.5218(5) 0.021(2) Uani 1 1 d .
H41A H 0.5625 0.0829 0.5246 0.025 Uiso 1 1 calc R
C413 C 0.6355(6) 0.0900(4) 0.4649(5) 0.024(2) Uani 1 1 d .
H41B H 0.5940 0.1101 0.4280 0.028 Uiso 1 1 calc R
C414 C 0.7157(7) 0.0765(4) 0.4630(5) 0.031(2) Uani 1 1 d .
H41C H 0.7307 0.0875 0.4250 0.037 Uiso 1 1 calc R
C415 C 0.7731(7) 0.0469(4) 0.5169(5) 0.029(2) Uani 1 1 d .
H41D H 0.8268 0.0364 0.5140 0.035 Uiso 1 1 calc R
C421 C 0.5632(6) 0.0531(4) 0.6514(4) 0.019(2) Uani 1 1 d .
C422 C 0.5749(6) 0.0959(4) 0.6958(5) 0.0179(19) Uani 1 1 d .
H42A H 0.6327 0.1076 0.7249 0.022 Uiso 1 1 calc R
C423 C 0.4996(7) 0.1209(4) 0.6963(5) 0.026(2) Uani 1 1 d .
H42B H 0.5067 0.1492 0.7271 0.031 Uiso 1 1 calc R
C424 C 0.4161(7) 0.1048(4) 0.6528(5) 0.030(2) Uani 1 1 d .
H42C H 0.3660 0.1226 0.6530 0.035 Uiso 1 1 calc R
C425 C 0.4035(6) 0.0624(4) 0.6081(5) 0.027(2) Uani 1 1 d .
H42D H 0.3456 0.0515 0.5779 0.032 Uiso 1 1 calc R
C426 C 0.4777(6) 0.0370(4) 0.6090(5) 0.027(2) Uani 1 1 d .
H42E H 0.4700 0.0077 0.5799 0.032 Uiso 1 1 calc R
C431 C 0.6316(5) -0.0457(4) 0.6366(5) 0.019(2) Uani 1 1 d .
C432 C 0.5993(7) -0.0689(4) 0.6824(5) 0.031(2) Uani 1 1 d .
H43A H 0.5895 -0.0492 0.7175 0.037 Uiso 1 1 calc R
C433 C 0.5814(7) -0.1207(4) 0.6770(6) 0.031(2) Uani 1 1 d .
H43B H 0.5606 -0.1369 0.7089 0.037 Uiso 1 1 calc R
C434 C 0.5942(7) -0.1488(4) 0.6245(6) 0.031(2) Uani 1 1 d .
H43C H 0.5810 -0.1842 0.6197 0.037 Uiso 1 1 calc R
C435 C 0.6254(6) -0.1259(4) 0.5801(6) 0.029(2) Uani 1 1 d .
H43D H 0.6337 -0.1457 0.5444 0.034 Uiso 1 1 calc R
C436 C 0.6456(6) -0.0746(4) 0.5848(5) 0.020(2) Uani 1 1 d .
H43E H 0.6684 -0.0593 0.5536 0.024 Uiso 1 1 calc R
N1S N 0.8772(6) -0.0829(4) 0.7124(5) 0.039(2) Uani 1 1 d .
C1S C 0.8665(7) -0.1194(5) 0.7362(6) 0.036(3) Uani 1 1 d .
C2S C 0.8512(11) -0.1675(6) 0.7660(10) 0.087(6) Uani 1 1 d .
H2SA H 0.7991 -0.1846 0.7308 0.105 Uiso 1 1 calc R
H2SB H 0.8410 -0.1605 0.8091 0.105 Uiso 1 1 calc R
H2SC H 0.9032 -0.1896 0.7779 0.105 Uiso 1 1 calc R
B1 B 0.8410(9) -0.1085(6) 0.4974(7) 0.036(3) Uiso 1 1 d .
B2 B 0.7304(9) 0.1988(6) 0.7170(7) 0.036(3) Uiso 1 1 d .
B3 B 0.6405(10) 0.0954(6) 1.2654(9) 0.089(7) Uiso 1 1 d D
F11 F 0.8711(7) -0.0597(4) 0.4944(6) 0.099(3) Uiso 1 1 d .
F12 F 0.7774(7) -0.1089(4) 0.5228(5) 0.089(3) Uiso 1 1 d .
F13 F 0.8067(5) -0.1260(3) 0.4299(4) 0.0545(19) Uiso 1 1 d .
F14 F 0.9121(4) -0.1372(3) 0.5409(4) 0.0448(17) Uiso 1 1 d .
F21 F 0.7815(6) 0.2419(4) 0.7234(5) 0.075(2) Uiso 1 1 d .
F22 F 0.6974(5) 0.1826(3) 0.6464(5) 0.069(2) Uiso 1 1 d .
F23 F 0.6621(4) 0.2092(3) 0.7370(3) 0.0409(16) Uiso 1 1 d .
F24 F 0.7852(4) 0.1602(2) 0.7591(3) 0.0382(15) Uiso 1 1 d .
F31 F 0.6762(5) 0.0559(3) 1.2433(5) 0.074(2) Uiso 1 1 d D
F32 F 0.5738(7) 0.1169(5) 1.2114(6) 0.129(4) Uiso 1 1 d D
F33 F 0.7034(5) 0.1260(3) 1.3079(4) 0.071(2) Uiso 1 1 d D
F34 F 0.5975(12) 0.0735(7) 1.3066(10) 0.331(15) Uiso 1 1 d D
N2S N 0.9514(16) 0.3077(10) 0.4769(14) 0.161(9) Uiso 1 1 d .
C3S C 0.9847(12) 0.2999(8) 0.5365(11) 0.084(5) Uiso 1 1 d .
C4S C 1.0226(15) 0.2808(10) 0.6034(13) 0.126(8) Uiso 1 1 d .
H4SA H 1.0379 0.3089 0.6379 0.189 Uiso 1 1 calc R
H4SB H 1.0765 0.2620 0.6091 0.189 Uiso 1 1 calc R
H4SC H 0.9809 0.2578 0.6118 0.189 Uiso 1 1 calc R
C5S C 0.974(2) 0.1963(15) 1.315(2) 0.224(17) Uiso 1 1 d D
H5SA H 0.9677 0.1850 1.3590 0.269 Uiso 1 1 calc R
H5SB H 1.0197 0.1746 1.3092 0.269 Uiso 1 1 calc R
Cl1 Cl 1.014(2) 0.2626(16) 1.3279(19) 0.63(2) Uiso 1 1 d D
Cl2 Cl 0.864(2) 0.1852(12) 1.2361(16) 0.548(17) Uiso 1 1 d D

loop_
_atom_site_aniso_label
_atom_site_aniso_U_11
_atom_site_aniso_U_22
_atom_site_aniso_U_33
_atom_site_aniso_U_23
_atom_site_aniso_U_13
_atom_site_aniso_U_12
Au1 0.01745(18) 0.01734(19) 0.01639(16) -0.00051(14) 0.00459(13) 0.00017(14)
Au2 0.01974(18) 0.0179(2) 0.01600(16) -0.00308(14) 0.00311(13) -0.00044(14)
Au3 0.02083(18) 0.0224(2) 0.01486(16) 0.00127(14) 0.00613(13) 0.00085(14)
Au4 0.01647(17) 0.01767(19) 0.01339(15) -0.00100(14) 0.00225(13) -0.00066(14)
Ag1 0.0328(4) 0.0216(4) 0.0195(3) 0.0029(3) 0.0057(3) 0.0048(3)
Ag2 0.0202(4) 0.0263(4) 0.0274(4) -0.0035(3) 0.0064(3) 0.0019(3)
N1 0.026(5) 0.025(5) 0.033(5) 0.006(4) 0.008(4) -0.001(4)
C1 0.015(4) 0.032(6) 0.002(3) 0.001(4) -0.001(3) 0.005(4)
C2 0.020(5) 0.027(6) 0.020(5) -0.002(4) 0.007(4) 0.001(4)
P1 0.0189(12) 0.0227(14) 0.0246(12) 0.0023(11) 0.0083(10) 0.0027(10)
P2 0.0234(13) 0.0200(14) 0.0211(12) -0.0046(10) 0.0038(10) -0.0009(10)
P3 0.0282(14) 0.0318(16) 0.0222(12) 0.0062(11) 0.0114(11) 0.0088(11)
P4 0.0142(11) 0.0225(14) 0.0135(10) -0.0020(9) 0.0020(9) -0.0034(9)
N11 0.027(5) 0.030(5) 0.041(5) -0.014(4) 0.011(4) -0.001(4)
N21 0.026(4) 0.025(5) 0.021(4) -0.008(4) -0.002(3) 0.006(4)
N31 0.028(5) 0.056(7) 0.027(5) 0.016(4) 0.014(4) 0.017(4)
N41 0.019(4) 0.035(5) 0.022(4) 0.000(4) 0.008(3) -0.002(4)
C111 0.021(5) 0.020(5) 0.023(5) 0.002(4) 0.004(4) 0.005(4)
C112 0.025(5) 0.028(6) 0.027(5) 0.010(4) 0.011(4) 0.007(4)
C113 0.027(5) 0.036(7) 0.029(5) 0.009(5) 0.014(4) 0.008(5)
C114 0.034(6) 0.049(8) 0.063(8) -0.020(7) 0.029(6) 0.000(6)
C115 0.032(6) 0.040(8) 0.069(9) -0.018(7) 0.022(6) -0.004(5)
C121 0.025(5) 0.028(6) 0.039(6) -0.002(5) 0.015(5) 0.003(4)
C122 0.031(6) 0.032(7) 0.061(8) 0.008(6) 0.018(6) -0.002(5)
C123 0.037(7) 0.039(8) 0.098(12) 0.005(8) 0.029(8) -0.004(6)
C124 0.029(6) 0.037(8) 0.083(10) -0.025(7) 0.023(7) -0.011(5)
C125 0.038(7) 0.054(9) 0.058(8) -0.019(7) 0.026(6) -0.008(6)
C126 0.027(6) 0.046(8) 0.047(7) -0.012(6) 0.019(5) -0.010(5)
C131 0.024(5) 0.026(6) 0.034(5) 0.005(5) 0.016(4) -0.003(4)
C132 0.032(6) 0.029(6) 0.026(5) 0.005(4) 0.015(4) -0.002(4)
C133 0.030(6) 0.038(7) 0.038(6) 0.007(5) 0.016(5) 0.017(5)
C134 0.034(6) 0.037(7) 0.031(6) 0.013(5) 0.009(5) 0.011(5)
C135 0.040(6) 0.037(7) 0.036(6) 0.008(5) 0.018(5) 0.007(5)
C136 0.020(5) 0.041(7) 0.028(5) 0.009(5) 0.012(4) 0.010(5)
C211 0.021(5) 0.023(6) 0.025(5) -0.002(4) 0.006(4) -0.002(4)
C212 0.035(6) 0.023(6) 0.035(6) -0.010(5) 0.009(5) -0.010(5)
C213 0.038(6) 0.026(6) 0.038(6) -0.014(5) 0.009(5) -0.002(5)
C214 0.037(6) 0.033(7) 0.041(6) -0.016(5) 0.014(5) 0.002(5)
C215 0.048(7) 0.029(6) 0.029(5) -0.004(5) 0.017(5) -0.002(5)
C221 0.027(5) 0.024(6) 0.012(4) -0.003(4) 0.005(4) 0.002(4)
C222 0.032(6) 0.029(6) 0.034(6) -0.011(5) -0.001(5) -0.004(5)
C223 0.024(6) 0.045(8) 0.045(7) -0.011(6) -0.002(5) 0.001(5)
C224 0.028(6) 0.063(9) 0.040(7) -0.002(6) -0.004(5) 0.016(6)
C225 0.044(7) 0.048(8) 0.035(6) -0.007(6) -0.007(5) 0.010(6)
C226 0.042(7) 0.036(7) 0.032(6) -0.002(5) 0.001(5) 0.006(5)
C231 0.022(5) 0.025(6) 0.025(5) -0.002(4) 0.011(4) 0.005(4)
C232 0.021(5) 0.022(6) 0.032(5) -0.002(4) 0.002(4) 0.003(4)
C233 0.039(6) 0.025(6) 0.027(5) 0.001(5) 0.009(5) 0.008(5)
C234 0.041(7) 0.018(6) 0.045(7) 0.008(5) 0.016(5) 0.005(5)
C235 0.034(6) 0.037(7) 0.047(7) 0.002(6) 0.017(5) 0.003(5)
C236 0.029(6) 0.034(7) 0.030(5) 0.003(5) 0.009(4) 0.001(5)
C311 0.040(7) 0.047(8) 0.037(6) 0.015(6) 0.024(5) 0.012(5)
C312 0.044(8) 0.112(14) 0.051(8) 0.034(9) 0.018(7) -0.002(8)
C313 0.062(11) 0.24(3) 0.044(9) 0.063(13) 0.022(8) -0.022(13)
C314 0.066(11) 0.18(2) 0.054(9) 0.068(12) 0.026(8) 0.007(12)
C315 0.050(8) 0.086(11) 0.040(7) 0.026(7) 0.029(6) 0.018(7)
C321 0.038(6) 0.047(8) 0.021(5) 0.010(5) 0.011(5) 0.004(5)
C322 0.035(6) 0.044(8) 0.052(7) 0.010(6) 0.021(6) 0.016(6)
C323 0.039(7) 0.055(9) 0.064(9) 0.016(8) 0.028(7) 0.012(6)
C324 0.029(6) 0.071(10) 0.038(7) 0.021(7) 0.010(5) -0.001(6)
C325 0.032(6) 0.058(9) 0.034(6) 0.013(6) 0.014(5) -0.004(6)
C326 0.036(6) 0.042(7) 0.026(5) 0.013(5) 0.017(5) 0.007(5)
C331 0.030(6) 0.044(8) 0.056(8) -0.011(6) 0.015(6) 0.010(5)
C332 0.047(8) 0.038(8) 0.054(8) -0.001(6) 0.014(6) -0.002(6)
C333 0.049(8) 0.051(10) 0.073(10) 0.001(8) 0.018(7) 0.001(7)
C334 0.052(9) 0.071(12) 0.101(13) 0.006(10) 0.040(9) 0.016(8)
C335 0.078(11) 0.049(10) 0.104(13) -0.019(10) 0.053(10) 0.003(8)
C336 0.059(9) 0.070(12) 0.103(13) -0.025(10) 0.050(9) -0.003(8)
C411 0.020(5) 0.015(5) 0.025(5) -0.011(4) 0.011(4) -0.005(4)
C412 0.020(5) 0.017(5) 0.020(4) -0.003(4) 0.003(4) -0.001(4)
C413 0.029(5) 0.015(5) 0.024(5) 0.001(4) 0.007(4) 0.001(4)
C414 0.038(6) 0.034(7) 0.024(5) 0.001(5) 0.017(5) -0.004(5)
C415 0.023(5) 0.038(7) 0.030(5) 0.002(5) 0.014(4) -0.009(4)
C421 0.021(5) 0.025(5) 0.011(4) -0.002(4) 0.005(3) -0.001(4)
C422 0.017(4) 0.020(5) 0.016(4) 0.003(4) 0.005(3) 0.000(4)
C423 0.035(6) 0.020(6) 0.025(5) 0.001(4) 0.013(4) 0.003(4)
C424 0.028(5) 0.032(6) 0.035(6) 0.020(5) 0.019(5) 0.012(5)
C425 0.020(5) 0.037(7) 0.028(5) 0.005(5) 0.015(4) -0.001(4)
C426 0.026(5) 0.037(7) 0.018(4) -0.005(4) 0.010(4) -0.005(4)
C431 0.011(4) 0.024(5) 0.016(4) 0.002(4) 0.001(3) -0.002(4)
C432 0.029(6) 0.034(7) 0.025(5) -0.002(5) 0.006(4) -0.002(5)
C433 0.030(6) 0.034(7) 0.032(6) 0.005(5) 0.017(5) -0.009(5)
C434 0.038(6) 0.018(6) 0.037(6) 0.002(5) 0.016(5) -0.004(4)
C435 0.027(5) 0.019(6) 0.034(6) -0.005(5) 0.007(4) -0.005(4)
C436 0.013(4) 0.027(6) 0.021(4) 0.001(4) 0.007(4) 0.002(4)
N1S 0.043(6) 0.031(6) 0.043(6) 0.003(5) 0.016(5) 0.006(5)
C1S 0.034(6) 0.033(7) 0.037(6) -0.008(5) 0.011(5) -0.003(5)
C2S 0.065(10) 0.064(11) 0.121(15) 0.042(11) 0.024(10) -0.016(9)

loop_
_atom_type_symbol
_atom_type_description
_atom_type_scat_dispersion_real
_atom_type_scat_dispersion_imag
_atom_type_scat_source
C C 0.0033 0.0016 'International Tables Vol C Tables 4.2.6.8 and 6.1.1.4'
H H 0.0000 0.0000 'International Tables Vol C Tables 4.2.6.8 and 6.1.1.4'
B B 0.0013 0.0007 'International Tables Vol C Tables 4.2.6.8 and 6.1.1.4'
N N 0.0061 0.0033 'International Tables Vol C Tables 4.2.6.8 and 6.1.1.4'
F F 0.0171 0.0103 'International Tables Vol C Tables 4.2.6.8 and 6.1.1.4'
P P 0.1023 0.0942 'International Tables Vol C Tables 4.2.6.8 and 6.1.1.4'
Cl Cl 0.1484 0.1585 'International Tables Vol C Tables 4.2.6.8 and 6.1.1.4'
Ag Ag -0.8971 1.1015 'International Tables Vol C Tables 4.2.6.8 and 6.1.1.4'
Au Au -2.0133 8.8022 'International Tables Vol C Tables 4.2.6.8 and 6.1.1.4'

loop_
_geom_angle_atom_site_label_1
_geom_angle_atom_site_label_2
_geom_angle_atom_site_label_3
_geom_angle
_geom_angle_site_symmetry_1
_geom_angle_site_symmetry_3
C1 Au1 P1 177.8(2) . .
C1 Au1 Au2 48.6(2) . .
P1 Au1 Au2 130.90(7) . .
C1 Au1 Au4 47.7(2) . .
P1 Au1 Au4 134.05(6) . .
Au2 Au1 Au4 88.163(15) . .
C1 Au1 Ag2 97.4(2) . .
P1 Au1 Ag2 83.16(7) . .
Au2 Au1 Ag2 145.93(2) . .
Au4 Au1 Ag2 61.223(18) . .
C1 Au2 P2 174.8(2) . .
C1 Au2 Au1 49.2(2) . .
P2 Au2 Au1 125.63(7) . .
C1 Au2 Au3 49.6(2) . .
P2 Au2 Au3 134.13(7) . .
Au1 Au2 Au3 92.025(15) . .
C1 Au2 Ag1 101.8(2) . .
P2 Au2 Ag1 83.28(7) . .
Au1 Au2 Ag1 151.07(2) . .
Au3 Au2 Ag1 62.212(19) . .
C1 Au3 P3 177.5(2) . .
C1 Au3 Au4 48.7(2) . .
P3 Au3 Au4 133.59(7) . .
C1 Au3 Au2 47.9(2) . .
P3 Au3 Au2 129.71(8) . .
Au4 Au3 Au2 88.841(15) . .
C1 Au3 Ag1 98.1(2) . .
P3 Au3 Ag1 79.44(7) . .
Au4 Au3 Ag1 146.45(2) . .
Au2 Au3 Ag1 59.476(19) . .
C1 Au4 P4 179.0(3) . .
C1 Au4 Au3 49.9(2) . .
P4 Au4 Au3 130.45(6) . .
C1 Au4 Au1 47.8(2) . .
P4 Au4 Au1 132.46(6) . .
Au3 Au4 Au1 90.892(14) . .
C1 Au4 Ag2 96.7(2) . .
P4 Au4 Ag2 82.86(6) . .
Au3 Au4 Ag2 146.66(2) . .
Au1 Au4 Ag2 60.359(18) . .
N1 Ag1 N21 114.3(3) 3_757 .
N1 Ag1 N31 97.5(3) 3_757 .
N21 Ag1 N31 119.1(3) . .
N1 Ag1 Au2 96.1(2) 3_757 .
N21 Ag1 Au2 88.3(2) . .
N31 Ag1 Au2 140.2(2) . .
N1 Ag1 Au3 119.4(2) 3_757 .
N21 Ag1 Au3 118.1(2) . .
N31 Ag1 Au3 82.5(2) . .
Au2 Ag1 Au3 58.312(17) . .
N1S Ag2 N41 128.5(3) . .
N1S Ag2 N11 101.5(3) . .
N41 Ag2 N11 117.2(3) . .
N1S Ag2 Au1 107.9(3) . .
N41 Ag2 Au1 110.3(2) . .
N11 Ag2 Au1 81.2(2) . .
N1S Ag2 Au4 87.7(3) . .
N41 Ag2 Au4 84.1(2) . .
N11 Ag2 Au4 139.4(2) . .
Au1 Ag2 Au4 58.417(17) . .
C2 N1 Ag1 151.3(8) . 3_757
C2 C1 Au2 111.7(6) . .
C2 C1 Au4 112.1(7) . .
Au2 C1 Au4 136.1(5) . .
C2 C1 Au1 112.0(6) . .
Au2 C1 Au1 82.1(3) . .
Au4 C1 Au1 84.5(3) . .
C2 C1 Au3 108.2(6) . .
Au2 C1 Au3 82.5(3) . .
Au4 C1 Au3 81.3(3) . .
Au1 C1 Au3 139.7(5) . .
N1 C2 C1 177.9(11) . .
C131 P1 C121 105.7(5) . .
C131 P1 C111 104.9(5) . .
C121 P1 C111 105.6(5) . .
C131 P1 Au1 115.0(3) . .
C121 P1 Au1 114.9(4) . .
C111 P1 Au1 109.9(3) . .
C221 P2 C231 108.7(5) . .
C221 P2 C211 105.8(4) . .
C231 P2 C211 104.5(5) . .
C221 P2 Au2 112.2(3) . .
C231 P2 Au2 108.7(3) . .
C211 P2 Au2 116.5(3) . .
C321 P3 C311 105.0(5) . .
C321 P3 C331 109.3(5) . .
C311 P3 C331 106.2(6) . .
C321 P3 Au3 114.8(4) . .
C311 P3 Au3 109.7(4) . .
C331 P3 Au3 111.3(4) . .
C421 P4 C431 106.1(4) . .
C421 P4 C411 106.9(4) . .
C431 P4 C411 106.7(4) . .
C421 P4 Au4 115.0(3) . .
C431 P4 Au4 110.7(3) . .
C411 P4 Au4 111.0(3) . .
C115 N11 C111 116.9(9) . .
C115 N11 Ag2 116.4(7) . .
C111 N11 Ag2 126.7(7) . .
C215 N21 C211 116.6(9) . .
C215 N21 Ag1 118.1(8) . .
C211 N21 Ag1 125.2(7) . .
C311 N31 C315 117.7(10) . .
C311 N31 Ag1 124.0(7) . .
C315 N31 Ag1 118.3(8) . .
C415 N41 C411 116.9(8) . .
C415 N41 Ag2 116.3(6) . .
C411 N41 Ag2 126.5(6) . .
N11 C111 C112 124.1(9) . .
N11 C111 P1 114.1(7) . .
C112 C111 P1 121.7(8) . .
C113 C112 C111 117.7(10) . .
C114 C113 C112 118.6(10) . .
C113 C114 C115 120.0(11) . .
N11 C115 C114 122.7(11) . .
C126 C121 C122 119.7(11) . .
C126 C121 P1 117.6(9) . .
C122 C121 P1 122.8(9) . .
C121 C122 C123 119.5(13) . .
C124 C123 C122 120.8(13) . .
C123 C124 C125 120.1(12) . .
C124 C125 C126 119.6(13) . .
C121 C126 C125 120.3(12) . .
C132 C131 C136 119.4(9) . .
C132 C131 P1 119.4(8) . .
C136 C131 P1 121.1(8) . .
C131 C132 C133 120.4(9) . .
C134 C133 C132 119.5(10) . .
C135 C134 C133 121.2(10) . .
C134 C135 C136 120.1(10) . .
C135 C136 C131 119.5(9) . .
N21 C211 C212 122.9(10) . .
N21 C211 P2 114.9(7) . .
C212 C211 P2 122.2(8) . .
C213 C212 C211 118.2(11) . .
C214 C213 C212 120.9(11) . .
C213 C214 C215 117.5(11) . .
N21 C215 C214 123.8(11) . .
C226 C221 C222 118.4(9) . .
C226 C221 P2 117.8(7) . .
C222 C221 P2 123.8(8) . .
C223 C222 C221 120.0(11) . .
C222 C223 C224 122.2(11) . .
C223 C224 C225 118.6(11) . .
C224 C225 C226 120.1(12) . .
C221 C226 C225 120.8(11) . .
C232 C231 C236 119.1(10) . .
C232 C231 P2 117.2(8) . .
C236 C231 P2 123.7(8) . .
C233 C232 C231 120.8(10) . .
C232 C233 C234 119.3(10) . .
C235 C234 C233 120.3(11) . .
C234 C235 C236 120.4(11) . .
C231 C236 C235 120.2(10) . .
N31 C311 C312 124.4(11) . .
N31 C311 P3 113.6(8) . .
C312 C311 P3 122.0(10) . .
C311 C312 C313 117.0(13) . .
C314 C313 C312 119.6(14) . .
C315 C314 C313 118.8(13) . .
N31 C315 C314 122.5(13) . .
C322 C321 C326 120.0(11) . .
C322 C321 P3 122.3(10) . .
C326 C321 P3 117.7(8) . .
C321 C322 C323 120.2(13) . .
C324 C323 C322 119.4(12) . .
C323 C324 C325 121.0(12) . .
C326 C325 C324 119.3(13) . .
C325 C326 C321 119.9(11) . .
C336 C331 C332 121.3(14) . .
C336 C331 P3 122.8(12) . .
C332 C331 P3 115.8(10) . .
C333 C332 C331 119.1(14) . .
C334 C333 C332 117.9(16) . .
C335 C334 C333 125.2(18) . .
C334 C335 C336 118.9(16) . .
C331 C336 C335 117.4(16) . .
C412 C411 N41 122.4(9) . .
C412 C411 P4 123.0(7) . .
N41 C411 P4 114.5(7) . .
C411 C412 C413 119.4(9) . .
C414 C413 C412 118.8(9) . .
C415 C414 C413 118.7(9) . .
N41 C415 C414 123.7(10) . .
C426 C421 C422 119.2(9) . .
C426 C421 P4 122.7(8) . .
C422 C421 P4 118.1(7) . .
C421 C422 C423 119.0(8) . .
C424 C423 C422 120.5(10) . .
C423 C424 C425 121.1(9) . .
C426 C425 C424 118.3(9) . .
C425 C426 C421 121.8(10) . .
C432 C431 C436 120.0(9) . .
C432 C431 P4 116.6(8) . .
C436 C431 P4 123.2(7) . .
C433 C432 C431 120.1(10) . .
C434 C433 C432 119.3(10) . .
C435 C434 C433 120.1(10) . .
C434 C435 C436 122.2(10) . .
C435 C436 C431 118.3(9) . .
C1S N1S Ag2 169.0(10) . .
N1S C1S C2S 178.8(15) . .
F12 B1 F13 108.9(11) . .
F12 B1 F14 109.8(11) . .
F13 B1 F14 112.2(11) . .
F12 B1 F11 111.9(12) . .
F13 B1 F11 106.2(11) . .
F14 B1 F11 107.9(11) . .
F23 B2 F21 110.5(11) . .
F23 B2 F22 110.2(10) . .
F21 B2 F22 108.5(11) . .
F23 B2 F24 111.4(10) . .
F21 B2 F24 108.3(10) . .
F22 B2 F24 107.9(11) . .
F33 B3 F32 117.2(13) . .
F33 B3 F31 110.8(12) . .
F32 B3 F31 111.7(12) . .
F33 B3 F34 107.4(13) . .
F32 B3 F34 102.8(12) . .
F31 B3 F34 106.0(13) . .
N2S C3S C4S 169(3) . .
Cl1 C5S Cl2 115(3) . .

loop_
_geom_bond_atom_site_label_1
_geom_bond_atom_site_label_2
_geom_bond_distance
_geom_bond_site_symmetry_2
Au1 C1 2.135(9) .
Au1 P1 2.280(3) .
Au1 Au2 2.7918(5) .
Au1 Au4 2.8684(5) .
Au1 Ag2 2.9265(8) .
Au2 C1 2.115(9) .
Au2 P2 2.267(3) .
Au2 Au3 2.8244(5) .
Au2 Ag1 2.8593(8) .
Au3 C1 2.169(9) .
Au3 P3 2.258(3) .
Au3 Au4 2.8019(5) .
Au3 Ag1 2.9365(8) .
Au4 C1 2.131(8) .
Au4 P4 2.268(2) .
Au4 Ag2 2.9512(8) .
Ag1 N1 2.229(8) 3_757
Ag1 N21 2.267(9) .
Ag1 N31 2.309(9) .
Ag2 N1S 2.246(11) .
Ag2 N41 2.270(8) .
Ag2 N11 2.335(9) .
N1 C2 1.162(13) .
N1 Ag1 2.229(8) 3_757
C1 C2 1.410(14) .
P1 C131 1.794(10) .
P1 C121 1.820(11) .
P1 C111 1.846(10) .
P2 C221 1.807(9) .
P2 C231 1.811(10) .
P2 C211 1.829(10) .
P3 C321 1.822(11) .
P3 C311 1.827(11) .
P3 C331 1.828(13) .
P4 C421 1.794(10) .
P4 C431 1.824(10) .
P4 C411 1.837(10) .
N11 C115 1.328(14) .
N11 C111 1.331(13) .
N21 C215 1.336(13) .
N21 C211 1.351(13) .
N31 C311 1.329(14) .
N31 C315 1.341(14) .
N41 C415 1.340(12) .
N41 C411 1.368(11) .
C111 C112 1.397(13) .
C112 C113 1.379(15) .
C113 C114 1.360(16) .
C114 C115 1.388(15) .
C121 C126 1.372(15) .
C121 C122 1.384(16) .
C122 C123 1.397(17) .
C123 C124 1.37(2) .
C124 C125 1.370(19) .
C125 C126 1.409(16) .
C131 C132 1.389(14) .
C131 C136 1.412(13) .
C132 C133 1.389(14) .
C133 C134 1.381(15) .
C134 C135 1.376(15) .
C135 C136 1.386(14) .
C211 C212 1.383(14) .
C212 C213 1.371(15) .
C213 C214 1.353(16) .
C214 C215 1.394(16) .
C221 C226 1.391(15) .
C221 C222 1.408(13) .
C222 C223 1.363(15) .
C223 C224 1.384(17) .
C224 C225 1.388(17) .
C225 C226 1.396(16) .
C231 C232 1.381(13) .
C231 C236 1.382(14) .
C232 C233 1.380(15) .
C233 C234 1.390(15) .
C234 C235 1.358(15) .
C235 C236 1.384(15) .
C311 C312 1.371(17) .
C312 C313 1.394(19) .
C313 C314 1.38(2) .
C314 C315 1.37(2) .
C321 C322 1.368(16) .
C321 C326 1.410(16) .
C322 C323 1.395(18) .
C323 C324 1.376(19) .
C324 C325 1.391(18) .
C325 C326 1.376(15) .
C331 C336 1.359(19) .
C331 C332 1.407(18) .
C332 C333 1.399(19) .
C333 C334 1.35(2) .
C334 C335 1.31(2) .
C335 C336 1.46(2) .
C411 C412 1.367(13) .
C412 C413 1.386(13) .
C413 C414 1.383(14) .
C414 C415 1.371(15) .
C421 C426 1.391(13) .
C421 C422 1.407(13) .
C422 C423 1.407(13) .
C423 C424 1.372(14) .
C424 C425 1.401(15) .
C425 C426 1.386(14) .
C431 C432 1.390(14) .
C431 C436 1.397(13) .
C432 C433 1.387(15) .
C433 C434 1.387(15) .
C434 C435 1.353(15) .
C435 C436 1.380(14) .
N1S C1S 1.121(14) .
C1S C2S 1.467(19) .
B1 F12 1.343(16) .
B1 F13 1.348(15) .
B1 F14 1.376(15) .
B1 F11 1.383(17) .
B2 F23 1.370(14) .
B2 F21 1.384(16) .
B2 F22 1.392(15) .
B2 F24 1.399(15) .
B3 F33 1.325(15) .
B3 F32 1.332(15) .
B3 F31 1.354(15) .
B3 F34 1.422(16) .
N2S C3S 1.14(3) .
C3S C4S 1.35(3) .
C5S Cl1 1.84(3) .
C5S Cl2 1.90(3) .
